data_7110775
loop_
_publ_author_name
'Wing-Wah Yam, Vivian'
'Chan, Chui-Ling'
'Wing-Kin Choi, Sam'
'Man-Chung Wong, Keith'
'Chung-Chin Cheng, Eddie'
'Yu, Sze-Chit'
'Ng, Po-King'
'Chan, Wai-Kin'
'Cheung, Kung-Kai'

_publ_contact_author
;
    ENTER NAME
 ENTER
ADDRESS
;
_publ_section_title
;
 Synthesis, photoluminescent and electroluminescent behaviour of
 four-coordinate tetrahedral gold(i) complexes. X-Ray crystal structure of
 [Au(dppn)2]Cl
;
_journal_issue 1
_journal_name_full 'Chemical Communications'
_journal_page_first 53
_journal_paper_doi 10.1039/a908521a
_journal_year 2000
_chemical_formula_moiety '(C68 H52 P4 Au)+Cl-'
_chemical_formula_sum 'C68 H52 Au Cl P4'
_chemical_formula_weight 1225.47
_space_group_IT_number 14
_symmetry_cell_setting monoclinic
_symmetry_Int_Tables_number 14
_symmetry_space_group_name_Hall '-P 2yn'
_symmetry_space_group_name_H-M 'P 1 21/n 1'
_audit_creation_date 'Fri Oct  1 19:16:58 1999'
_audit_creation_method 'from TEXRAY.INF file'
_cell_angle_alpha 89.99(3)
_cell_angle_beta 98.75(1)
_cell_angle_gamma 90.01(3)
_cell_formula_units_Z 4
_cell_length_a 16.981(4)
_cell_length_b 13.527(4)
_cell_length_c 26.399(4)
_cell_measurement_reflns_used 0
_cell_measurement_temperature 273.2
_cell_measurement_theta_max 0.0
_cell_measurement_theta_min 0.0
_cell_volume 5993(2)
_computing_cell_refinement 'Enraf-Nonius Data Collection Software'
_computing_data_collection 'Enraf-Nonius Data Collection Software'
_computing_data_reduction teXsan
_computing_publication_material teXsan
_computing_structure_refinement teXsan
_computing_structure_solution DIRDIF92(PATTY)
_diffrn_ambient_temperature 273.2
_diffrn_measurement_device 'Enraf-Nonius CAD4'
_diffrn_measurement_method 'omega-2 theta scans'
_diffrn_orient_matrix_UB_11 0.04073
_diffrn_orient_matrix_UB_12 0.00321
_diffrn_orient_matrix_UB_13 0.03158
_diffrn_orient_matrix_UB_21 -0.04344
_diffrn_orient_matrix_UB_22 -0.00003
_diffrn_orient_matrix_UB_23 0.02167
_diffrn_orient_matrix_UB_31 0.00178
_diffrn_orient_matrix_UB_32 -0.07385
_diffrn_orient_matrix_UB_33 0.00137
_diffrn_radiation_monochromator graphite
_diffrn_radiation_source 'X-ray tube'
_diffrn_radiation_type MoKalpha
_diffrn_radiation_wavelength 0.7107
_diffrn_reflns_av_R_equivalents 7.15
_diffrn_reflns_limit_h_max 20
_diffrn_reflns_limit_h_min 0
_diffrn_reflns_limit_k_max 15
_diffrn_reflns_limit_k_min 0
_diffrn_reflns_limit_l_max 29
_diffrn_reflns_limit_l_min -30
_diffrn_reflns_number 10470
_diffrn_reflns_theta_max 24.97
_diffrn_standards_decay_% -0.99
_diffrn_standards_interval_count '2 hours'
_diffrn_standards_number 3
_exptl_absorpt_coefficient_mu 2.653
_exptl_absorpt_correction_T_max 1.000
_exptl_absorpt_correction_T_min 0.866
_exptl_absorpt_correction_type empirical
_exptl_absorpt_process_details psi-scan
_exptl_crystal_colour yellow
_exptl_crystal_density_diffrn 1.358
_exptl_crystal_density_meas 0.000
_exptl_crystal_description prism
_exptl_crystal_F_000 2464.00
_exptl_crystal_size_max 0.350
_exptl_crystal_size_mid 0.200
_exptl_crystal_size_min 0.100
_refine_diff_density_max 1.21
_refine_diff_density_min -1.40
_refine_ls_extinction_coef 1.01449
_refine_ls_extinction_method Zachariasen_type_2_Gaussian_isotropic
_refine_ls_goodness_of_fit_obs 2.792
_refine_ls_hydrogen_treatment noref
_refine_ls_matrix_type full
_refine_ls_number_parameters 666
_refine_ls_number_reflns 4753
_refine_ls_number_restraints 0
_refine_ls_R_factor_obs 0.0601
_refine_ls_shift/esd_max 0.0070
_refine_ls_structure_factor_coef F
_refine_ls_weighting_scheme sigma
_refine_ls_wR_factor_obs 0.0878
_reflns_number_observed 4753
_reflns_number_total 10130
_reflns_observed_criterion 3.00
_cod_data_source_file a908521asup1.cif
_cod_data_source_block cad666_AUDPN4_C68H52P4AuCl
_cod_depositor_comments
;
The following automatic conversions were performed:

data name '_atom_type_scat_dispersion_image' was replaced with
'_atom_type_scat_dispersion_imag' as specified in the replacement
file 'data/replacement-values/replacement_tags.lst'.

Automatic conversion script
Id: cif_correct_tags 9268 2022-04-12 08:56:07Z antanas 
;
_cod_original_sg_symbol_H-M 'P 21/n'
_cod_database_code 7110775

loop_
_symmetry_equiv_pos_as_xyz
'   +x,   +y,   +z'
1/2-x,1/2+y,1/2-z
'   -x,   -y,   -z'
1/2+x,1/2-y,1/2+z

loop_
_atom_site_aniso_label
_atom_site_aniso_U_11
_atom_site_aniso_U_22
_atom_site_aniso_U_33
_atom_site_aniso_U_12
_atom_site_aniso_U_13
_atom_site_aniso_U_23
Au(1) 0.0385(4) 0.0279(4) 0.0336(4) -0.0026(7) -0.0002(3) 0.0016(7)
P(1) 0.037(3) 0.043(4) 0.035(3) 0.006(3) 0.003(3) 0.001(3)
P(2) 0.035(4) 0.027(3) 0.040(4) 0.001(3) -0.001(3) 0.002(3)
P(3) 0.043(4) 0.028(3) 0.036(4) -0.003(3) -0.007(3) 0.000(3)
P(4) 0.037(4) 0.028(3) 0.034(3) -0.002(3) -0.001(3) 0.003(3)
C(1) 0.04(2) 0.06(2) 0.04(2) 0.01(1) 0.00(1) -0.01(1)
C(2) 0.07(2) 0.06(2) 0.04(2) 0.02(2) 0.01(2) -0.02(1)
C(3) 0.07(2) 0.12(3) 0.05(2) -0.02(2) -0.01(2) -0.02(2)
C(4) 0.11(3) 0.10(3) 0.09(3) 0.02(3) 0.03(2) -0.04(2)
C(5) 0.08(2) 0.09(3) 0.09(3) 0.04(2) -0.02(2) -0.04(2)
C(6) 0.06(2) 0.10(2) 0.06(2) 0.00(2) -0.01(2) -0.02(2)
C(7) 0.05(2) 0.05(1) 0.03(1) 0.00(1) 0.01(1) 0.00(1)
C(8) 0.06(2) 0.05(2) 0.07(2) 0.01(2) 0.01(1) 0.02(2)
C(9) 0.06(2) 0.09(2) 0.06(2) 0.05(2) -0.02(1) 0.01(2)
C(10) 0.05(2) 0.10(2) 0.08(2) -0.02(2) 0.01(2) 0.02(2)
C(11) 0.07(2) 0.09(2) 0.05(2) -0.02(2) 0.00(2) 0.00(2)
C(12) 0.05(2) 0.08(2) 0.06(2) 0.00(2) 0.02(1) 0.02(2)
C(13) 0.04(2) 0.05(1) 0.03(1) -0.01(1) -0.01(1) 0.02(1)
C(14) 0.06(2) 0.09(2) 0.05(2) 0.01(2) 0.03(2) 0.04(2)
C(15) 0.07(2) 0.10(2) 0.04(2) 0.00(2) 0.03(2) 0.03(2)
C(16) 0.07(2) 0.08(2) 0.05(2) 0.00(2) 0.00(2) 0.03(2)
C(17) 0.05(2) 0.05(2) 0.05(2) -0.01(1) -0.02(1) 0.00(1)
C(18) 0.04(1) 0.03(1) 0.03(1) 0.00(1) -0.01(1) 0.01(1)
C(19) 0.04(2) 0.03(1) 0.05(2) 0.00(1) 0.00(1) 0.01(1)
C(20) 0.06(2) 0.04(1) 0.05(2) 0.00(1) -0.01(1) 0.00(1)
C(21) 0.08(2) 0.04(2) 0.06(2) 0.01(1) -0.02(2) 0.01(1)
C(22) 0.06(2) 0.06(2) 0.04(2) 0.01(1) -0.01(1) 0.00(1)
C(23) 0.05(2) 0.02(1) 0.04(2) 0.00(1) 0.01(1) 0.00(1)
C(24) 0.04(2) 0.03(1) 0.04(2) 0.00(1) 0.00(1) 0.00(1)
C(25) 0.04(2) 0.06(2) 0.05(2) 0.01(1) 0.00(1) 0.00(1)
C(26) 0.04(2) 0.05(2) 0.05(2) 0.00(1) 0.01(1) 0.00(1)
C(27) 0.07(2) 0.04(2) 0.09(2) -0.02(2) 0.01(2) 0.00(2)
C(28) 0.07(2) 0.03(1) 0.08(2) 0.00(1) -0.01(2) 0.01(1)
C(29) 0.03(1) 0.05(1) 0.03(1) 0.02(1) 0.00(1) 0.00(1)
C(30) 0.04(2) 0.04(1) 0.06(2) 0.00(1) 0.01(1) 0.00(1)
C(31) 0.06(2) 0.07(2) 0.03(2) 0.01(2) -0.01(1) -0.02(1)
C(32) 0.06(2) 0.10(3) 0.04(2) 0.03(2) 0.00(1) 0.00(2)
C(33) 0.06(2) 0.06(2) 0.04(2) -0.01(1) 0.02(1) 0.01(1)
C(34) 0.05(2) 0.04(1) 0.03(1) -0.01(1) 0.01(1) -0.01(1)
C(35) 0.04(1) 0.04(1) 0.04(1) -0.01(1) -0.02(1) 0.01(1)
C(36) 0.05(2) 0.05(2) 0.05(2) -0.01(1) -0.02(1) 0.00(1)
C(37) 0.10(2) 0.05(2) 0.06(2) -0.03(2) -0.04(2) 0.02(2)
C(38) 0.09(2) 0.08(2) 0.06(2) 0.01(2) -0.03(1) 0.01(2)
C(39) 0.06(2) 0.08(2) 0.04(2) 0.01(2) -0.02(1) -0.02(2)
C(40) 0.06(2) 0.05(2) 0.06(2) 0.00(1) -0.01(1) -0.01(1)
C(41) 0.04(2) 0.03(1) 0.06(2) 0.00(1) -0.03(1) -0.01(1)
C(42) 0.09(2) 0.04(2) 0.06(2) 0.01(2) -0.01(2) -0.01(1)
C(43) 0.11(3) 0.07(2) 0.10(3) 0.05(2) -0.03(2) -0.04(2)
C(44) 0.11(3) 0.02(2) 0.20(5) 0.00(2) -0.06(3) 0.01(2)
C(45) 0.09(3) 0.05(2) 0.22(5) 0.02(2) 0.03(3) 0.01(3)
C(46) 0.04(2) 0.04(2) 0.10(2) -0.01(1) 0.00(2) 0.02(2)
C(47) 0.05(2) 0.01(1) 0.05(2) 0.00(1) 0.00(1) 0.00(1)
C(48) 0.05(2) 0.04(2) 0.05(2) -0.01(1) -0.01(1) 0.00(1)
C(49) 0.03(2) 0.06(2) 0.09(2) -0.01(1) 0.00(2) -0.01(2)
C(50) 0.04(2) 0.07(2) 0.08(2) -0.01(1) 0.02(2) 0.00(2)
C(51) 0.06(2) 0.03(1) 0.04(2) -0.01(1) 0.01(1) 0.00(1)
C(52) 0.04(2) 0.03(1) 0.03(1) 0.00(1) 0.01(1) -0.01(1)
C(53) 0.07(2) 0.02(1) 0.02(1) -0.01(1) -0.01(1) 0.003(10)
C(54) 0.04(2) 0.02(1) 0.07(2) 0.00(1) 0.01(1) 0.00(1)
C(55) 0.07(2) 0.03(1) 0.05(2) 0.00(1) 0.01(2) 0.01(1)
C(56) 0.05(2) 0.04(2) 0.09(2) -0.02(1) 0.03(2) -0.01(2)
C(57) 0.04(1) 0.03(1) 0.03(1) 0.00(1) 0.00(1) 0.01(1)
C(58) 0.09(2) 0.05(2) 0.05(2) 0.00(2) 0.01(2) 0.00(1)
C(59) 0.11(3) 0.04(2) 0.06(2) 0.02(2) -0.01(2) 0.01(2)
C(60) 0.12(3) 0.06(2) 0.07(2) 0.04(2) -0.01(2) -0.01(2)
C(61) 0.09(3) 0.06(2) 0.09(3) 0.04(2) 0.03(2) -0.01(2)
C(62) 0.05(2) 0.06(2) 0.04(2) 0.00(1) -0.01(2) 0.00(1)
C(63) 0.04(1) 0.02(1) 0.03(1) -0.02(1) -0.002(10) 0.009(9)
C(64) 0.05(2) 0.04(1) 0.04(1) -0.01(1) -0.01(1) 0.00(1)
C(65) 0.07(2) 0.04(2) 0.07(2) 0.01(2) 0.00(2) 0.00(1)
C(66) 0.07(2) 0.09(3) 0.06(2) -0.05(2) -0.03(2) 0.02(2)
C(67) 0.13(3) 0.03(1) 0.05(2) -0.02(2) 0.00(2) -0.01(1)
C(68) 0.06(2) 0.03(1) 0.06(2) 0.00(1) 0.00(1) 0.00(1)

loop_
_atom_site_label
_atom_site_fract_x
_atom_site_fract_y
_atom_site_fract_z
_atom_site_U_iso_or_equiv
_atom_site_thermal_displace_type
Au(1) 0.25513(5) 0.24398(7) 0.07189(3) 0.0339 Uij
Cl(1) 0.757(1) 0.219(2) 0.2255(8) 0.174(9) Uij
Cl(2) 0.640(2) 0.463(2) 0.258(1) 0.17(1) Uij
P(1) 0.3395(3) 0.2748(4) 0.0091(2) 0.0385 Uij
P(2) 0.2406(3) 0.4184(4) 0.0770(2) 0.0347 Uij
P(3) 0.1442(4) 0.1381(4) 0.0466(2) 0.0371 Uij
P(4) 0.2734(3) 0.1566(4) 0.1512(2) 0.0335 Uij
C(1) 0.343(1) 0.178(2) -0.0360(9) 0.0453 Uij
C(2) 0.279(2) 0.161(2) -0.0752(10) 0.0574 Uij
C(3) 0.279(2) 0.082(3) -0.106(1) 0.0829 Uij
C(4) 0.340(2) 0.007(3) -0.098(1) 0.0991 Uij
C(5) 0.399(2) 0.022(2) -0.062(1) 0.0899 Uij
C(6) 0.401(2) 0.105(2) -0.030(1) 0.0743 Uij
C(7) 0.444(1) 0.296(2) 0.0349(8) 0.0436 Uij
C(8) 0.474(1) 0.239(2) 0.0782(9) 0.0613 Uij
C(9) 0.555(1) 0.252(3) 0.1019(9) 0.0706 Uij
C(10) 0.602(2) 0.314(2) 0.082(1) 0.0736 Uij
C(11) 0.574(2) 0.372(2) 0.043(1) 0.0716 Uij
C(12) 0.495(2) 0.363(2) 0.0176(10) 0.0607 Uij
C(13) 0.309(1) 0.379(2) -0.0357(8) 0.0412 Uij
C(14) 0.340(2) 0.377(2) -0.0795(10) 0.0643 Uij
C(15) 0.316(2) 0.436(2) -0.1210(10) 0.0649 Uij
C(16) 0.252(2) 0.496(2) -0.120(1) 0.0691 Uij
C(17) 0.215(1) 0.504(2) -0.0771(9) 0.0506 Uij
C(18) 0.243(1) 0.449(2) -0.0313(8) 0.0361 Uij
C(19) 0.207(1) 0.468(2) 0.0134(9) 0.0398 Uij
C(20) 0.138(1) 0.532(2) 0.0091(9) 0.0513 Uij
C(21) 0.110(2) 0.580(2) -0.038(1) 0.0633 Uij
C(22) 0.148(2) 0.567(2) -0.0784(9) 0.0529 Uij
C(23) 0.334(1) 0.485(2) 0.0955(9) 0.0358 Uij
C(24) 0.395(1) 0.446(2) 0.1317(9) 0.0410 Uij
C(25) 0.464(1) 0.497(2) 0.1465(9) 0.0520 Uij
C(26) 0.475(1) 0.587(2) 0.1295(9) 0.0458 Uij
C(27) 0.419(2) 0.628(2) 0.094(1) 0.0666 Uij
C(28) 0.347(2) 0.576(2) 0.077(1) 0.0599 Uij
C(29) 0.173(1) 0.469(2) 0.1196(7) 0.0353 Uij
C(30) 0.182(1) 0.566(2) 0.1391(9) 0.0480 Uij
C(31) 0.128(2) 0.597(2) 0.1680(9) 0.0551 Uij
C(32) 0.067(2) 0.540(2) 0.1776(9) 0.0665 Uij
C(33) 0.060(1) 0.443(2) 0.1587(9) 0.0518 Uij
C(34) 0.113(1) 0.410(2) 0.1303(8) 0.0413 Uij
C(35) 0.092(1) 0.169(2) -0.0173(8) 0.0402 Uij
C(36) 0.075(1) 0.272(2) -0.0270(9) 0.0545 Uij
C(37) 0.050(2) 0.304(2) -0.077(1) 0.0751 Uij
C(38) 0.040(2) 0.237(3) -0.115(1) 0.0788 Uij
C(39) 0.055(2) 0.138(2) -0.107(1) 0.0649 Uij
C(40) 0.080(1) 0.102(2) -0.057(1) 0.0585 Uij
C(41) 0.165(1) 0.006(2) 0.044(1) 0.0468 Uij
C(42) 0.224(2) -0.022(2) 0.011(1) 0.0660 Uij
C(43) 0.238(2) -0.126(3) 0.009(1) 0.0984 Uij
C(44) 0.198(3) -0.192(2) 0.038(2) 0.1215 Uij
C(45) 0.148(2) -0.164(2) 0.072(2) 0.1188 Uij
C(46) 0.133(1) -0.065(2) 0.072(1) 0.0610 Uij
C(47) 0.075(1) 0.146(1) 0.0925(9) 0.0373 Uij
C(48) -0.005(2) 0.152(2) 0.0733(9) 0.0488 Uij
C(49) -0.065(1) 0.161(2) 0.103(1) 0.0606 Uij
C(50) -0.047(2) 0.155(2) 0.153(1) 0.0605 Uij
C(51) 0.035(2) 0.143(2) 0.1769(9) 0.0446 Uij
C(52) 0.097(1) 0.144(1) 0.1473(8) 0.0346 Uij
C(53) 0.179(1) 0.141(1) 0.1753(8) 0.0369 Uij
C(54) 0.188(1) 0.133(1) 0.2279(9) 0.0419 Uij
C(55) 0.123(2) 0.129(2) 0.2563(9) 0.0526 Uij
C(56) 0.046(2) 0.137(2) 0.231(1) 0.0580 Uij
C(57) 0.322(1) 0.036(2) 0.1546(8) 0.0358 Uij
C(58) 0.329(2) -0.026(2) 0.1959(10) 0.0630 Uij
C(59) 0.373(2) -0.110(2) 0.199(1) 0.0725 Uij
C(60) 0.408(2) -0.136(2) 0.160(1) 0.0842 Uij
C(61) 0.405(2) -0.080(2) 0.119(1) 0.0798 Uij
C(62) 0.359(2) 0.005(2) 0.116(1) 0.0503 Uij
C(63) 0.337(1) 0.227(1) 0.2003(7) 0.0322 Uij
C(64) 0.418(1) 0.208(2) 0.2078(8) 0.0459 Uij
C(65) 0.472(2) 0.269(2) 0.237(1) 0.0607 Uij
C(66) 0.445(2) 0.344(3) 0.260(1) 0.0802 Uij
C(67) 0.362(2) 0.367(2) 0.2551(10) 0.0689 Uij
C(68) 0.307(1) 0.306(2) 0.2222(9) 0.0491 Uij
H(1) 0.2350 0.2057 -0.0800 0.0687 Uij
H(2) 0.2371 0.0744 -0.1342 0.0993 Uij
H(3) 0.3368 -0.0512 -0.1182 0.1185 Uij
H(4) 0.4424 -0.0230 -0.0574 0.1078 Uij
H(5) 0.4446 0.1111 -0.0035 0.0889 Uij
H(6) 0.4399 0.1937 0.0919 0.0735 Uij
H(7) 0.5753 0.2146 0.1317 0.0847 Uij
H(8) 0.6569 0.3181 0.0963 0.0884 Uij
H(9) 0.6077 0.4211 0.0313 0.0859 Uij
H(10) 0.4772 0.4022 -0.0116 0.0729 Uij
H(11) 0.3809 0.3300 -0.0818 0.0771 Uij
H(12) 0.3441 0.4355 -0.1497 0.0778 Uij
H(13) 0.2314 0.5332 -0.1494 0.0828 Uij
H(14) 0.1107 0.5410 0.0377 0.0618 Uij
H(15) 0.0649 0.6218 -0.0412 0.0766 Uij
H(16) 0.1299 0.6011 -0.1093 0.0635 Uij
H(17) 0.3877 0.3826 0.1461 0.0491 Uij
H(18) 0.5047 0.4663 0.1697 0.0622 Uij
H(19) 0.5225 0.6219 0.1421 0.0549 Uij
H(20) 0.4269 0.6924 0.0811 0.0801 Uij
H(21) 0.3085 0.6049 0.0513 0.0719 Uij
H(22) 0.2239 0.6074 0.1321 0.0576 Uij
H(23) 0.1329 0.6623 0.1820 0.0659 Uij
H(24) 0.0293 0.5647 0.1973 0.0796 Uij
H(25) 0.0177 0.4021 0.1659 0.0622 Uij
H(26) 0.1080 0.3446 0.1173 0.0496 Uij
H(27) 0.0805 0.3175 0.0005 0.0654 Uij
H(28) 0.0401 0.3717 -0.0842 0.0901 Uij
H(29) 0.0222 0.2592 -0.1495 0.0942 Uij
H(30) 0.0490 0.0941 -0.1353 0.0778 Uij
H(31) 0.0873 0.0337 -0.0515 0.0703 Uij
H(32) 0.2505 0.0252 -0.0076 0.0792 Uij
H(33) 0.2747 -0.1506 -0.0121 0.1182 Uij
H(34) 0.2068 -0.2611 0.0341 0.1456 Uij
H(35) 0.1261 -0.2094 0.0932 0.1425 Uij
H(36) 0.0961 -0.0427 0.0931 0.0733 Uij
H(37) -0.0192 0.1503 0.0372 0.0586 Uij
H(38) -0.1190 0.1714 0.0878 0.0729 Uij
H(39) -0.0878 0.1584 0.1738 0.0725 Uij
H(40) 0.2405 0.1303 0.2463 0.0504 Uij
H(41) 0.1326 0.1215 0.2925 0.0633 Uij
H(42) 0.0014 0.1374 0.2487 0.0698 Uij
H(43) 0.3023 -0.0087 0.2236 0.0758 Uij
H(44) 0.3788 -0.1495 0.2291 0.0871 Uij
H(45) 0.4363 -0.1964 0.1619 0.1008 Uij
H(46) 0.4333 -0.0981 0.0918 0.0956 Uij
H(47) 0.3538 0.0434 0.0851 0.0603 Uij
H(48) 0.4374 0.1510 0.1921 0.0550 Uij
H(49) 0.5275 0.2561 0.2407 0.0734 Uij
H(50) 0.4816 0.3847 0.2816 0.0975 Uij
H(51) 0.3440 0.4216 0.2727 0.0833 Uij
H(52) 0.2517 0.3203 0.2161 0.0588 Uij

loop_
_atom_type_symbol
_atom_type_oxidation_number
_atom_type_number_in_cell
_atom_type_scat_dispersion_real
_atom_type_scat_dispersion_imag
_atom_type_scat_source
Au 0 4 -2.013 8.802 'International Tables'
P 0 16 0.102 0.094 'International Tables'
C 0 272 0.003 0.002 'International Tables'
H 0 208 0.000 0.000 'International Tables'
Cl 0 4 0.148 0.159 'International Tables'

loop_
_geom_angle_atom_site_label_1
_geom_angle_atom_site_label_2
_geom_angle_atom_site_label_3
_geom_angle
_geom_angle_publ_flag
P(1) Au(1) P(2) 86.9(2) yes
P(1) Au(1) P(3) 116.3(2) yes
P(1) Au(1) P(4) 133.3(2) yes
P(2) Au(1) P(3) 121.9(2) yes
P(2) Au(1) P(4) 116.3(2) yes
P(3) Au(1) P(4) 86.5(2) yes
Au(1) P(1) C(1) 114.8(8) yes
Au(1) P(1) C(7) 114.8(7) yes
Au(1) P(1) C(13) 115.7(8) yes
C(1) P(1) C(7) 103(1) yes
C(1) P(1) C(13) 99(1) yes
C(7) P(1) C(13) 106(1) yes
Au(1) P(2) C(19) 109.4(7) yes
Au(1) P(2) C(23) 114.3(7) yes
Au(1) P(2) C(29) 118.6(8) yes
C(19) P(2) C(23) 101(1) yes
C(19) P(2) C(29) 107(1) yes
C(23) P(2) C(29) 104(1) yes
Au(1) P(3) C(35) 111.8(7) yes
Au(1) P(3) C(41) 116.6(8) yes
Au(1) P(3) C(47) 110.0(7) yes
C(35) P(3) C(41) 104(1) yes
C(35) P(3) C(47) 109(1) yes
C(41) P(3) C(47) 103(1) yes
Au(1) P(4) C(53) 111.2(7) yes
Au(1) P(4) C(57) 119.0(7) yes
Au(1) P(4) C(63) 110.5(6) yes
C(53) P(4) C(57) 107.0(9) yes
C(53) P(4) C(63) 105.9(10) yes
C(57) P(4) C(63) 102.3(10) yes
P(1) C(1) C(2) 120(1) yes
P(1) C(1) C(6) 123(1) yes
C(2) C(1) C(6) 115(2) yes
C(1) C(2) C(3) 119(2) yes
C(2) C(3) C(4) 122(2) yes
C(3) C(4) C(5) 117(3) yes
C(4) C(5) C(6) 120(2) yes
C(1) C(6) C(5) 123(2) yes
P(1) C(7) C(8) 115(1) yes
P(1) C(7) C(12) 127(1) yes
C(8) C(7) C(12) 117(2) yes
C(7) C(8) C(9) 119(2) yes
C(8) C(9) C(10) 119(2) yes
C(9) C(10) C(11) 121(2) yes
C(10) C(11) C(12) 120(2) yes
C(7) C(12) C(11) 120(2) yes
P(1) C(13) C(14) 114(1) yes
P(1) C(13) C(18) 125(1) yes
C(14) C(13) C(18) 118(2) yes
C(13) C(14) C(15) 124(2) yes
C(14) C(15) C(16) 117(2) yes
C(15) C(16) C(17) 122(2) yes
C(16) C(17) C(18) 121(2) yes
C(16) C(17) C(22) 119(2) yes
C(18) C(17) C(22) 119(2) yes
C(13) C(18) C(17) 114(2) yes
C(13) C(18) C(19) 126(1) yes
C(17) C(18) C(19) 118(2) yes
P(2) C(19) C(18) 125(1) yes
P(2) C(19) C(20) 115(1) yes
C(18) C(19) C(20) 118(2) yes
C(19) C(20) C(21) 119(2) yes
C(20) C(21) C(22) 120(2) yes
C(17) C(22) C(21) 123(2) yes
P(2) C(23) C(24) 120(1) yes
P(2) C(23) C(28) 122(1) yes
C(24) C(23) C(28) 117(2) yes
C(23) C(24) C(25) 120(2) yes
C(24) C(25) C(26) 122(2) yes
C(25) C(26) C(27) 119(2) yes
C(26) C(27) C(28) 119(2) yes
C(23) C(28) C(27) 120(2) yes
P(2) C(29) C(30) 121(1) yes
P(2) C(29) C(34) 117(1) yes
C(30) C(29) C(34) 120(1) yes
C(29) C(30) C(31) 117(2) yes
C(30) C(31) C(32) 121(2) yes
C(31) C(32) C(33) 120(2) yes
C(32) C(33) C(34) 119(2) yes
C(29) C(34) C(33) 121(2) yes
P(3) C(35) C(36) 116(1) yes
P(3) C(35) C(40) 123(1) yes
C(36) C(35) C(40) 119(2) yes
C(35) C(36) C(37) 119(2) yes
C(36) C(37) C(38) 119(2) yes
C(37) C(38) C(39) 122(2) yes
C(38) C(39) C(40) 120(2) yes
C(35) C(40) C(39) 118(2) yes
P(3) C(41) C(42) 115(1) yes
P(3) C(41) C(46) 124(2) yes
C(42) C(41) C(46) 120(2) yes
C(41) C(42) C(43) 113(2) yes
C(42) C(43) C(44) 120(3) yes
C(43) C(44) C(45) 124(3) yes
C(44) C(45) C(46) 114(3) yes
C(41) C(46) C(45) 126(3) yes
P(3) C(47) C(48) 117(1) yes
P(3) C(47) C(52) 124(1) yes
C(48) C(47) C(52) 118(2) yes
C(47) C(48) C(49) 124(2) yes
C(48) C(49) C(50) 118(2) yes
C(49) C(50) C(51) 121(2) yes
C(50) C(51) C(52) 120(2) yes
C(50) C(51) C(56) 114(2) yes
C(52) C(51) C(56) 124(2) yes
C(47) C(52) C(51) 116(2) yes
C(47) C(52) C(53) 126(2) yes
C(51) C(52) C(53) 116(1) yes
P(4) C(53) C(52) 129(1) yes
P(4) C(53) C(54) 112(1) yes
C(52) C(53) C(54) 117(2) yes
C(53) C(54) C(55) 123(2) yes
C(54) C(55) C(56) 119(2) yes
C(51) C(56) C(55) 117(2) yes
P(4) C(57) C(58) 124(1) yes
P(4) C(57) C(62) 119(1) yes
C(58) C(57) C(62) 115(2) yes
C(57) C(58) C(59) 122(2) yes
C(58) C(59) C(60) 119(2) yes
C(59) C(60) C(61) 122(2) yes
C(60) C(61) C(62) 118(2) yes
C(57) C(62) C(61) 122(2) yes
P(4) C(63) C(64) 118(1) yes
P(4) C(63) C(68) 119(1) yes
C(64) C(63) C(68) 121(1) yes
C(63) C(64) C(65) 121(2) yes
C(64) C(65) C(66) 118(2) yes
C(65) C(66) C(67) 122(2) yes
C(66) C(67) C(68) 118(2) yes
C(63) C(68) C(67) 117(2) yes

loop_
_geom_bond_atom_site_label_1
_geom_bond_atom_site_label_2
_geom_bond_distance
_geom_bond_publ_flag
Au(1) P(1) 2.388(6) yes
Au(1) P(2) 2.379(5) yes
Au(1) P(3) 2.379(6) yes
Au(1) P(4) 2.383(5) yes
P(1) C(1) 1.78(2) yes
P(1) C(7) 1.82(2) yes
P(1) C(13) 1.86(2) yes
P(2) C(19) 1.82(2) yes
P(2) C(23) 1.83(2) yes
P(2) C(29) 1.85(2) yes
P(3) C(35) 1.83(2) yes
P(3) C(41) 1.83(2) yes
P(3) C(47) 1.82(2) yes
P(4) C(53) 1.83(2) yes
P(4) C(57) 1.83(2) yes
P(4) C(63) 1.83(2) yes
C(1) C(2) 1.40(3) yes
C(1) C(6) 1.39(3) yes
C(2) C(3) 1.35(4) yes
C(3) C(4) 1.44(4) yes
C(4) C(5) 1.29(4) yes
C(5) C(6) 1.39(4) yes
C(7) C(8) 1.40(3) yes
C(7) C(12) 1.38(3) yes
C(8) C(9) 1.44(3) yes
C(9) C(10) 1.33(4) yes
C(10) C(11) 1.33(4) yes
C(11) C(12) 1.40(3) yes
C(13) C(14) 1.34(3) yes
C(13) C(18) 1.48(3) yes
C(14) C(15) 1.37(3) yes
C(15) C(16) 1.37(4) yes
C(16) C(17) 1.37(3) yes
C(17) C(18) 1.44(3) yes
C(17) C(22) 1.41(3) yes
C(18) C(19) 1.43(3) yes
C(19) C(20) 1.45(3) yes
C(20) C(21) 1.42(3) yes
C(21) C(22) 1.34(3) yes
C(23) C(24) 1.40(3) yes
C(23) C(28) 1.36(3) yes
C(24) C(25) 1.36(3) yes
C(25) C(26) 1.32(3) yes
C(26) C(27) 1.36(3) yes
C(27) C(28) 1.42(3) yes
C(29) C(30) 1.41(3) yes
C(29) C(34) 1.36(3) yes
C(30) C(31) 1.35(3) yes
C(31) C(32) 1.35(3) yes
C(32) C(33) 1.39(4) yes
C(33) C(34) 1.33(3) yes
C(35) C(36) 1.43(3) yes
C(35) C(40) 1.38(3) yes
C(36) C(37) 1.40(3) yes
C(37) C(38) 1.34(4) yes
C(38) C(39) 1.37(4) yes
C(39) C(40) 1.40(3) yes
C(41) C(42) 1.47(3) yes
C(41) C(46) 1.38(3) yes
C(42) C(43) 1.43(4) yes
C(43) C(44) 1.42(5) yes
C(44) C(45) 1.37(5) yes
C(45) C(46) 1.36(4) yes
C(47) C(48) 1.37(3) yes
C(47) C(52) 1.44(3) yes
C(48) C(49) 1.40(3) yes
C(49) C(50) 1.30(3) yes
C(50) C(51) 1.44(3) yes
C(51) C(52) 1.41(3) yes
C(51) C(56) 1.40(3) yes
C(52) C(53) 1.46(3) yes
C(53) C(54) 1.38(3) yes
C(54) C(55) 1.42(3) yes
C(55) C(56) 1.39(3) yes
C(57) C(58) 1.36(3) yes
C(57) C(62) 1.35(3) yes
C(58) C(59) 1.36(3) yes
C(59) C(60) 1.30(4) yes
C(60) C(61) 1.32(4) yes
C(61) C(62) 1.39(3) yes
C(63) C(64) 1.38(3) yes
C(63) C(68) 1.36(3) yes
C(64) C(65) 1.38(3) yes
C(65) C(66) 1.31(4) yes
C(66) C(67) 1.42(4) yes
C(67) C(68) 1.44(3) yes
